data_2020655
loop_
_publ_author_name
'Hamamci Alisir, Sevim'
'Dege, Necmi'

_publ_contact_author
;
Hamamci Alisir, Sevim
Ondokuz May\?is University
Faculty of Engineering
Department of Materials Science and Engineering
55139-Samsun
Turkey
;
_publ_section_title
;
 A new antibacterial silver(I) complex incorporating 2,5-dimethylpyrazine
 and the anti-inflammatory diclofenac
;
_journal_coeditor_code LF3042
_journal_issue 12
_journal_name_full 'Acta Crystallographica Section C'
_journal_page_first 947
_journal_page_last 951
_journal_paper_doi 10.1107/S2053229616017009
_journal_volume 72
_journal_year 2016
_chemical_formula_iupac '[Ag2 (C14 H10 Cl2 N O2)2 (C6 H8 N2)]'
_chemical_formula_moiety 'C34 H28 Ag2 Cl4 N4 O4'
_chemical_formula_sum 'C34 H28 Ag2 Cl4 N4 O4'
_chemical_formula_weight 914.14
_chemical_name_systematic
Bis{\m-2-[2-(2,6-dichloroanilino)phenyl]acetato-\k^3^<i>O</i>,<i>O</i>':<i>O</i>}bis(\m-2,5-dimethylpyrazine-\k^2^<i>N</i>:<i>N</i>')silver(I)
_space_group_crystal_system monoclinic
_space_group_IT_number 15
_space_group_name_Hall '-C 2yc'
_space_group_name_H-M_alt 'C 1 2/c 1'
_symmetry_space_group_name_Hall '-C 2yc'
_symmetry_space_group_name_H-M 'C 1 2/c 1'
_atom_sites_solution_hydrogens geom
_audit_creation_method SHELXL-2014
_cell_angle_alpha 90
_cell_angle_beta 93.860(4)
_cell_angle_gamma 90
_cell_formula_units_Z 4
_cell_length_a 36.3376(18)
_cell_length_b 9.6778(3)
_cell_length_c 9.4818(5)
_cell_measurement_reflns_used 3828
_cell_measurement_temperature 296
_cell_measurement_theta_max 28.07
_cell_measurement_theta_min 2.15
_cell_volume 3326.9(3)
_computing_cell_refinement
;
<i>X-AREA</i> (Stoe & Cie, 2001)
;
_computing_data_collection
;
<i>X-AREA</i> (Stoe & Cie, 2001)
;
_computing_data_reduction
;
<i>X-AREA</i> (Stoe & Cie, 2001)
;
_computing_molecular_graphics '<b>[Program(s) for molecular graphics?]</b>'
_computing_publication_material
;
SHELXTL (Sheldrick, 2008)
;
_computing_structure_refinement
;
SHELXL2014 (Sheldrick, 2015)
;
_computing_structure_solution
;
WinGX (Farrugia, 2012)
;
_diffrn_ambient_temperature 296
_diffrn_measured_fraction_theta_full 0.999
_diffrn_measured_fraction_theta_max 0.995
_diffrn_measurement_device_type 'Stoe IPDS 2'
_diffrn_measurement_method 'w-scan rotation method'
_diffrn_radiation_type MoK\a
_diffrn_radiation_wavelength 0.71073
_diffrn_reflns_av_R_equivalents 0.0958
_diffrn_reflns_limit_h_max 47
_diffrn_reflns_limit_h_min -47
_diffrn_reflns_limit_k_max 12
_diffrn_reflns_limit_k_min -12
_diffrn_reflns_limit_l_max 12
_diffrn_reflns_limit_l_min -12
_diffrn_reflns_number 15896
_diffrn_reflns_theta_full 25.242
_diffrn_reflns_theta_max 27.55
_diffrn_reflns_theta_min 2.15
_exptl_absorpt_coefficient_mu 1.545
_exptl_absorpt_correction_T_max 0.8964
_exptl_absorpt_correction_T_min 0.6827
_exptl_absorpt_correction_type integration
_exptl_crystal_colour colourless
_exptl_crystal_density_diffrn 1.825
_exptl_crystal_description needle
_exptl_crystal_F_000 1816
_exptl_crystal_size_max 0.400
_exptl_crystal_size_mid 0.210
_exptl_crystal_size_min 0.080
_refine_diff_density_max 1.041
_refine_diff_density_min -1.007
_refine_ls_extinction_method none
_refine_ls_goodness_of_fit_ref 0.930
_refine_ls_hydrogen_treatment constr
_refine_ls_matrix_type full
_refine_ls_number_parameters 218
_refine_ls_number_reflns 3828
_refine_ls_number_restraints 0
_refine_ls_restrained_S_all 0.930
_refine_ls_R_factor_all 0.0475
_refine_ls_R_factor_gt 0.0331
_refine_ls_shift/su_max 0.046
_refine_ls_shift/su_mean 0.001
_refine_ls_structure_factor_coef Fsqd
_refine_ls_weighting_details 'w=1/[\s^2^(Fo^2^)+(0.0399P)^2^] where P=(Fo^2^+2Fc^2^)/3'
_refine_ls_weighting_scheme calc
_refine_ls_wR_factor_gt 0.0780
_refine_ls_wR_factor_ref 0.0817
_reflns_number_gt 2948
_reflns_number_total 3828
_reflns_threshold_expression 'I > 2\s(I)'
_cod_data_source_file lf3042sup1.cif
_cod_data_source_block I
_cod_depositor_comments 'Adding full bibliography for 2020655.cif.'
_cod_database_code 2020655
_cod_database_fobs_code 2020655
_shelx_space_group_comment
;
The symmetry employed for this shelxl refinement is uniquely defined
by the following loop, which should always be used as a source of
symmetry information in preference to the above space-group names.
They are only intended as comments.
;

loop_
_space_group_symop_operation_xyz
'x, y, z'
'-x, y, -z+1/2'
'x+1/2, y+1/2, z'
'-x+1/2, y+1/2, -z+1/2'
'-x, -y, -z'
'x, -y, z-1/2'
'-x+1/2, -y+1/2, -z'
'x+1/2, -y+1/2, z-1/2'

loop_
_atom_site_type_symbol
_atom_site_label
_atom_site_fract_x
_atom_site_fract_y
_atom_site_fract_z
_atom_site_U_iso_or_equiv
_atom_site_adp_type
_atom_site_calc_flag
_atom_site_occupancy
C C1 0.34208(9) 0.5797(3) 0.0806(3) 0.0370(6) Uani d 1
C C2 0.31875(11) 0.4894(3) 0.0058(4) 0.0460(8) Uani d 1
H H2 0.3283 0.4187 -0.0473 0.055 Uiso calc 1
C C3 0.28122(11) 0.5050(3) 0.0105(4) 0.0504(8) Uani d 1
H H3 0.2652 0.4479 -0.0436 0.060 Uiso calc 1
C C4 0.26731(9) 0.6052(3) 0.0952(4) 0.0434(7) Uani d 1
H H4 0.2420 0.6138 0.1014 0.052 Uiso calc 1
C C5 0.29137(8) 0.6935(3) 0.1715(3) 0.0340(6) Uani d 1
C C6 0.32961(8) 0.6891(3) 0.1610(3) 0.0321(6) Uani d 1
C C7 0.34965(7) 0.9234(3) 0.2401(3) 0.0302(5) Uani d 1
C C8 0.32558(8) 0.9944(3) 0.1463(3) 0.0346(6) Uani d 1
H H8 0.3122 0.9463 0.0752 0.042 Uiso calc 1
C C9 0.32130(9) 1.1360(3) 0.1571(4) 0.0428(7) Uani d 1
H H9 0.3051 1.1826 0.0938 0.051 Uiso calc 1
C C10 0.34122(10) 1.2077(3) 0.2622(4) 0.0470(8) Uani d 1
H H10 0.3380 1.3025 0.2716 0.056 Uiso calc 1
C C11 0.36591(9) 1.1380(3) 0.3535(4) 0.0419(7) Uani d 1
H H11 0.3796 1.1874 0.4230 0.050 Uiso calc 1
C C12 0.37092(7) 0.9962(3) 0.3444(3) 0.0315(6) Uani d 1
C C13 0.39949(8) 0.9258(3) 0.4423(3) 0.0368(6) Uani d 1
H H13A 0.3905 0.8357 0.4688 0.044 Uiso calc 1
H H13B 0.4039 0.9803 0.5277 0.044 Uiso calc 1
C C14 0.43534(7) 0.9092(3) 0.3701(3) 0.0313(6) Uani d 1
C C15 0.51952(9) 0.5612(3) 0.1048(4) 0.0439(7) Uani d 1
H H15 0.5338 0.6022 0.1784 0.053 Uiso calc 1
C C16 0.47711(9) 0.5805(3) -0.0836(4) 0.0414(7) Uani d 1
C C17 0.45276(11) 0.6686(4) -0.1798(4) 0.0557(9) Uani d 1
H H17A 0.4560 0.7639 -0.1536 0.083 Uiso calc 1
H H17B 0.4275 0.6426 -0.1721 0.083 Uiso calc 1
H H17C 0.4592 0.6561 -0.2755 0.083 Uiso calc 1
Cl Cl1 0.38949(3) 0.55424(9) 0.07567(11) 0.0564(2) Uani d 1
Cl Cl2 0.27174(2) 0.80471(8) 0.28764(9) 0.04399(18) Uani d 1
N N1 0.35427(7) 0.7785(2) 0.2321(3) 0.0360(5) Uani d 1
H H1 0.3738 0.7434 0.2744 0.043 Uiso calc 1
N N2 0.49669(8) 0.6406(3) 0.0239(3) 0.0433(6) Uani d 1
O O1 0.43415(6) 0.8361(2) 0.2602(2) 0.0396(5) Uani d 1
O O2 0.46352(6) 0.9689(2) 0.4205(3) 0.0459(5) Uani d 1
Ag Ag1 0.47925(2) 0.86905(2) 0.11173(3) 0.04030(9) Uani d 1

loop_
_atom_site_aniso_label
_atom_site_aniso_U_11
_atom_site_aniso_U_22
_atom_site_aniso_U_33
_atom_site_aniso_U_12
_atom_site_aniso_U_13
_atom_site_aniso_U_23
C1 0.0435(17) 0.0306(13) 0.0371(16) 0.0013(12) 0.0045(13) 0.0042(12)
C2 0.066(2) 0.0311(14) 0.0413(17) -0.0032(14) 0.0033(16) -0.0048(13)
C3 0.061(2) 0.0373(16) 0.051(2) -0.0138(15) -0.0074(17) -0.0048(15)
C4 0.0374(16) 0.0396(16) 0.0521(19) -0.0115(13) -0.0047(14) 0.0036(14)
C5 0.0339(14) 0.0319(13) 0.0357(15) -0.0039(11) -0.0016(12) 0.0027(12)
C6 0.0341(15) 0.0274(12) 0.0341(15) -0.0025(11) -0.0029(11) 0.0033(11)
C7 0.0246(13) 0.0320(13) 0.0339(14) -0.0018(10) 0.0012(11) -0.0004(11)
C8 0.0284(14) 0.0367(14) 0.0384(16) -0.0037(11) -0.0007(12) -0.0004(12)
C9 0.0388(16) 0.0408(15) 0.0490(18) 0.0035(13) 0.0052(14) 0.0074(15)
C10 0.053(2) 0.0318(15) 0.057(2) -0.0029(14) 0.0099(17) -0.0043(14)
C11 0.0392(16) 0.0397(15) 0.0474(18) -0.0110(13) 0.0073(14) -0.0123(14)
C12 0.0207(12) 0.0402(14) 0.0339(14) -0.0045(10) 0.0049(10) -0.0037(12)
C13 0.0243(13) 0.0544(17) 0.0317(15) -0.0055(12) 0.0018(11) -0.0077(13)
C14 0.0230(12) 0.0356(13) 0.0350(15) 0.0004(10) -0.0014(11) -0.0002(11)
C15 0.0423(17) 0.0436(17) 0.0457(19) -0.0020(13) 0.0028(14) -0.0127(15)
C16 0.0360(16) 0.0416(15) 0.0478(18) -0.0002(12) 0.0108(14) -0.0096(14)
C17 0.051(2) 0.0512(19) 0.064(2) 0.0076(16) -0.0025(18) -0.0053(17)
Cl1 0.0472(5) 0.0473(4) 0.0756(6) 0.0134(4) 0.0114(4) -0.0004(4)
Cl2 0.0365(4) 0.0443(4) 0.0521(5) -0.0013(3) 0.0099(3) -0.0032(3)
N1 0.0268(12) 0.0314(11) 0.0483(15) 0.0013(9) -0.0088(10) -0.0022(11)
N2 0.0439(14) 0.0373(13) 0.0490(16) -0.0004(11) 0.0053(12) -0.0106(12)
O1 0.0294(10) 0.0492(12) 0.0403(12) -0.0048(9) 0.0042(9) -0.0121(9)
O2 0.0221(10) 0.0551(13) 0.0599(14) -0.0025(9) -0.0012(10) -0.0218(11)
Ag1 0.03129(12) 0.04507(14) 0.04485(15) 0.00259(10) 0.00490(9) 0.00503(11)

loop_
_atom_type_symbol
_atom_type_description
_atom_type_scat_dispersion_real
_atom_type_scat_dispersion_imag
_atom_type_scat_source
C C 0.0033 0.0016 'International Tables Vol C Tables 4.2.6.8 and 6.1.1.4'
H H 0.0000 0.0000 'International Tables Vol C Tables 4.2.6.8 and 6.1.1.4'
Cl Cl 0.1484 0.1585 'International Tables Vol C Tables 4.2.6.8 and 6.1.1.4'
N N 0.0061 0.0033 'International Tables Vol C Tables 4.2.6.8 and 6.1.1.4'
O O 0.0106 0.0060 'International Tables Vol C Tables 4.2.6.8 and 6.1.1.4'
Ag Ag -0.8971 1.1015 'International Tables Vol C Tables 4.2.6.8 and 6.1.1.4'

loop_
_geom_angle_atom_site_label_1
_geom_angle_atom_site_label_2
_geom_angle_atom_site_label_3
_geom_angle_site_symmetry_1
_geom_angle_site_symmetry_3
_geom_angle
_geom_angle_publ_flag
C2 C1 C6 . . 123.3(3) ?
C2 C1 Cl1 . . 118.1(2) ?
C6 C1 Cl1 . . 118.6(2) ?
C3 C2 C1 . . 119.3(3) ?
C2 C3 C4 . . 120.0(3) ?
C3 C4 C5 . . 119.6(3) ?
C4 C5 C6 . . 122.5(3) ?
C4 C5 Cl2 . . 116.3(2) ?
C6 C5 Cl2 . . 121.2(2) ?
N1 C6 C1 . . 121.0(3) ?
N1 C6 C5 . . 124.0(3) ?
C1 C6 C5 . . 114.9(3) ?
C8 C7 C12 . . 119.8(3) ?
C8 C7 N1 . . 121.9(3) ?
C12 C7 N1 . . 118.3(2) ?
C9 C8 C7 . . 120.8(3) ?
C10 C9 C8 . . 119.7(3) ?
C9 C10 C11 . . 119.7(3) ?
C10 C11 C12 . . 121.8(3) ?
C11 C12 C7 . . 118.2(3) ?
C11 C12 C13 . . 119.8(3) ?
C7 C12 C13 . . 122.1(3) ?
C12 C13 C14 . . 110.2(2) ?
O2 C14 O1 . . 124.1(3) ?
O2 C14 C13 . . 119.1(2) ?
O1 C14 C13 . . 116.7(2) ?
N2 C15 C16 . 5_665 122.8(3) ?
N2 C16 C15 . 5_665 119.4(3) ?
N2 C16 C17 . . 118.6(3) ?
C15 C16 C17 5_665 . 121.9(3) ?
C6 N1 C7 . . 124.7(2) ?
C15 N2 C16 . . 117.7(3) ?
C15 N2 Ag1 . . 119.2(2) ?
C16 N2 Ag1 . . 120.9(2) ?
C14 O1 Ag1 . . 116.88(17) ?
C14 O2 Ag1 . 2_655 118.44(18) ?
C14 O2 Ag1 . 6_576 136.99(19) ?
Ag1 O2 Ag1 2_655 6_576 101.40(8) y
O1 Ag1 O2 . 2_655 146.39(8) y
O1 Ag1 O2 . 6_575 114.32(8) y
O2 Ag1 O2 2_655 6_575 78.60(8) ?
O1 Ag1 N2 . . 107.40(8) y
O2 Ag1 N2 2_655 . 94.33(9) y
O2 Ag1 N2 6_575 . 112.30(9) y
O1 Ag1 Ag1 . 2_655 78.08(6) y
O2 Ag1 Ag1 2_655 2_655 73.02(6) ?
O2 Ag1 Ag1 6_575 2_655 138.20(6) ?
N2 Ag1 Ag1 . 2_655 100.00(7) ?

loop_
_geom_bond_atom_site_label_1
_geom_bond_atom_site_label_2
_geom_bond_site_symmetry_2
_geom_bond_distance
_geom_bond_publ_flag
C1 C2 . 1.380(5) ?
C1 C6 . 1.398(4) ?
C1 Cl1 . 1.744(3) ?
C2 C3 . 1.376(5) ?
C3 C4 . 1.377(5) ?
C4 C5 . 1.390(4) ?
C5 C6 . 1.400(4) ?
C5 Cl2 . 1.728(3) ?
C6 N1 . 1.387(4) ?
C7 C8 . 1.387(4) ?
C7 C12 . 1.403(4) ?
C7 N1 . 1.415(4) ?
C8 C9 . 1.384(4) ?
C9 C10 . 1.379(5) ?
C10 C11 . 1.380(5) ?
C11 C12 . 1.387(4) ?
C12 C13 . 1.508(4) ?
C13 C14 . 1.520(4) ?
C14 O2 . 1.243(3) ?
C14 O1 . 1.258(4) ?
C15 N2 . 1.335(5) ?
C15 C16 5_665 1.392(4) ?
C16 N2 . 1.337(4) ?
C16 C15 5_665 1.392(4) ?
C16 C17 . 1.495(5) ?
N2 Ag1 . 2.460(2) y
O1 Ag1 . 2.254(2) y
O2 Ag1 2_655 2.332(2) y
O2 Ag1 6_576 2.436(2) y
Ag1 O2 2_655 2.332(2) ?
Ag1 O2 6_575 2.436(2) ?
Ag1 Ag1 2_655 2.9356(5) y

loop_
_geom_hbond_atom_site_label_D
_geom_hbond_atom_site_label_H
_geom_hbond_atom_site_label_A
_geom_hbond_site_symmetry_A
_geom_hbond_distance_DH
_geom_hbond_distance_HA
_geom_hbond_distance_DA
_geom_hbond_angle_DHA
C15 H15 O1 2_655 0.93 2.59 3.356(4) 139.5
N1 H1 O1 . 0.86 2.38 2.950(3) 123.9
C17 H17A Ag1 . 0.96 2.79 3.460 127
C17 H17C Cg3 4_555 0.96 3.07 3.9408 151.22
C13 H13B Cg5 4_564 0.97 3.12 3.6237 114.02
C8 H8 Cg5 4_565 0.93 3.39 3.9145 118.18

loop_
_geom_torsion_atom_site_label_1
_geom_torsion_atom_site_label_2
_geom_torsion_atom_site_label_3
_geom_torsion_atom_site_label_4
_geom_torsion_site_symmetry_1
_geom_torsion_site_symmetry_4
_geom_torsion
_geom_torsion_publ_flag
C6 C1 C2 C3 . . -0.8(5) ?
Cl1 C1 C2 C3 . . 178.5(3) ?
C1 C2 C3 C4 . . -3.5(5) ?
C2 C3 C4 C5 . . 2.4(5) ?
C3 C4 C5 C6 . . 3.0(5) ?
C3 C4 C5 Cl2 . . -174.0(2) ?
C2 C1 C6 N1 . . -178.7(3) ?
Cl1 C1 C6 N1 . . 2.0(4) ?
C2 C1 C6 C5 . . 5.8(4) ?
Cl1 C1 C6 C5 . . -173.5(2) ?
C4 C5 C6 N1 . . 177.8(3) ?
Cl2 C5 C6 N1 . . -5.3(4) ?
C4 C5 C6 C1 . . -6.8(4) ?
Cl2 C5 C6 C1 . . 170.0(2) ?
C12 C7 C8 C9 . . -2.2(4) ?
N1 C7 C8 C9 . . 179.4(3) ?
C7 C8 C9 C10 . . 0.1(5) ?
C8 C9 C10 C11 . . 1.6(5) ?
C9 C10 C11 C12 . . -1.2(5) ?
C10 C11 C12 C7 . . -0.9(4) ?
C10 C11 C12 C13 . . 177.2(3) ?
C8 C7 C12 C11 . . 2.6(4) ?
N1 C7 C12 C11 . . -179.0(3) ?
C8 C7 C12 C13 . . -175.5(3) ?
N1 C7 C12 C13 . . 3.0(4) ?
C11 C12 C13 C14 . . -95.7(3) ?
C7 C12 C13 C14 . . 82.4(3) ?
C12 C13 C14 O2 . . 117.1(3) ?
C12 C13 C14 O1 . . -61.9(3) ?
C1 C6 N1 C7 . . 138.9(3) ?
C5 C6 N1 C7 . . -46.1(4) ?
C8 C7 N1 C6 . . -18.4(4) ?
C12 C7 N1 C6 . . 163.2(3) ?
C16 C15 N2 C16 5_665 . -1.7(5) ?
C16 C15 N2 Ag1 5_665 . 161.7(2) y
C15 C16 N2 C15 5_665 . 1.6(5) ?
C17 C16 N2 C15 . . -177.0(3) ?
C15 C16 N2 Ag1 5_665 . -161.4(2) y
C17 C16 N2 Ag1 . . 19.9(4) y
O2 C14 O1 Ag1 . . -19.9(4) y
C13 C14 O1 Ag1 . . 159.1(2) y
O1 C14 O2 Ag1 . 2_655 -30.4(4) y
C13 C14 O2 Ag1 . 2_655 150.7(2) y
O1 C14 O2 Ag1 . 6_576 174.1(2) y
C13 C14 O2 Ag1 . 6_576 -4.8(5) y
